data_1564378
loop_
_publ_author_name
'Benk\'o, T\'imea'
'Luk\'acs, D\'avid'
'Frey, Krisztina'
'N\'emeth, Mikl\'os'
'M\'oricz, M\'arta M.'
'Liu, Dongyu'
'Kov\'ats, \'Eva'
'May, N\'ora V.'
'Vayssieres, Lionel'
'Li, Mingtao'
'Pap, J\'ozsef S.'

_publ_section_title
;
 Redox-inactive metal single-site molecular complexes: a new generation of
 electrocatalysts for oxygen evolution?
;
_journal_issue 19
_journal_name_full 'Catalysis Science &amp; Technology'
_journal_page_first 6411
_journal_page_last 6424
_journal_paper_doi 10.1039/D1CY01087E
_journal_volume 11
_journal_year 2021
_chemical_formula_moiety 'C55 H36 Cu3 N15 O3, Cl O4, C H4 O'
_chemical_formula_sum 'C56 H41 Cl Cu3 N15 O8'
_chemical_formula_weight 1278.10
_space_group_crystal_system triclinic
_space_group_IT_number 2
_space_group_name_Hall '-P 1'
_space_group_name_H-M_alt 'P -1'
_atom_sites_solution_hydrogens geom
_atom_sites_solution_primary dual
_audit_creation_date 2021-03-22
_audit_creation_method
;
Olex2 1.2
(compiled 2018.05.29 svn.r3508 for OlexSys, GUI svn.r5506)
;
_audit_update_record
;
2021-04-01 deposited with the CCDC.	2021-08-13 downloaded from the CCDC.
;
_cell_angle_alpha 76.118(2)
_cell_angle_beta 87.983(2)
_cell_angle_gamma 82.560(2)
_cell_formula_units_Z 2
_cell_length_a 12.4454(3)
_cell_length_b 13.2667(4)
_cell_length_c 16.8433(5)
_cell_measurement_reflns_used 9673
_cell_measurement_temperature 100.02(10)
_cell_measurement_theta_max 76.1560
_cell_measurement_theta_min 4.4650
_cell_volume 2677.01(13)
_computing_cell_refinement 'CrysAlisPro 1.171.40.84a (Rigaku OD, 2020)'
_computing_data_collection 'CrysAlisPro 1.171.40.84a (Rigaku OD, 2020)'
_computing_data_reduction 'CrysAlisPro 1.171.40.84a (Rigaku OD, 2020)'
_computing_molecular_graphics 'Olex2 (Dolomanov et al., 2009)'
_computing_publication_material 'Olex2 (Dolomanov et al., 2009)'
_computing_structure_refinement 'ShelXL (Sheldrick, 2015)'
_computing_structure_solution 'ShelXT (Sheldrick, 2015)'
_diffrn_ambient_environment N~2~
_diffrn_ambient_temperature 100.02(10)
_diffrn_detector 'CCD plate'
_diffrn_detector_area_resol_mean 10.5908
_diffrn_detector_type Atlas
_diffrn_measured_fraction_theta_full 0.998
_diffrn_measured_fraction_theta_max 0.976
_diffrn_measurement_details
;
List of Runs (angles in degrees, time in seconds):

  # Type    Start    End  Width  t~exp~   \w     \q     \k     \f   Frames
#--------------------------------------------------------------------------
  1  \w    -67.00  36.00   1.00    1.00    --  -40.19  38.00 150.00  103
  2  \w    -74.00  39.00   1.00    1.00    --  -40.19  77.00-150.00  113
  3  \w   -116.00 -14.00   1.00    1.00    --  -40.19 -38.00 -30.00  102
  4  \w    -86.00  -6.00   1.00    1.00    --  -40.19 125.00-120.00   80
  5  \w      4.00  31.00   1.00    1.00    --   40.19  86.00  26.69   27
  6  \w     35.00 109.00   1.00    3.00    --  113.00-111.00-150.00   74
  7  \w     45.00  74.00   1.00    3.00    --  113.00-111.00-120.00   29
  8  \w     50.00 146.00   1.00    3.00    --  113.00 -77.00 -90.00   96
  9  \w     93.00 174.00   1.00    3.00    --  113.00  61.00 -60.00   81
 10  \w     75.00 109.00   1.00    3.00    --  113.00-111.00 -60.00   34
 11  \w    105.00 176.00   1.00    3.00    --  113.00 111.00   0.00   71
 12  \w     36.00  63.00   1.00    3.00    --  113.00-111.00 -60.00   27
 13  \w     83.00 109.00   1.00    3.00    --  113.00-111.00-120.00   26
 14  \w     35.00 107.00   1.00    3.00    --  113.00-111.00-180.00   72
 15  \w     84.00 170.00   1.00    3.00    --  113.00  61.00   0.00   86
 16  \w     84.00 177.00   1.00    3.00    --  113.00  55.00  58.57   93
 17  \w     59.00 109.00   1.00    3.00    --  113.00-111.00  90.00   50
 18  \w    104.00 178.00   1.00    3.00    --  113.00 111.00-120.00   74
 19  \w     37.00  78.00   1.00    3.00    --  113.00-111.00 120.00   41
 20  \w     84.00 109.00   1.00    3.00    --  113.00-111.00 120.00   25
 21  \w     83.00 170.00   1.00    3.00    --  113.00  61.00 -30.00   87
;
_diffrn_measurement_device 'four-circle diffractometer'
_diffrn_measurement_device_type 'SuperNova, Dual, Cu at home/near, Atlas'
_diffrn_measurement_method '\w scans'
_diffrn_orient_matrix_type 'CrysAlisPro convention (1999,Acta A55,543-557)'
_diffrn_orient_matrix_UB_11 -0.0859877000
_diffrn_orient_matrix_UB_12 0.0925276000
_diffrn_orient_matrix_UB_13 0.0059457000
_diffrn_orient_matrix_UB_21 0.0670700000
_diffrn_orient_matrix_UB_22 0.0241020000
_diffrn_orient_matrix_UB_23 0.0668137000
_diffrn_orient_matrix_UB_31 0.0607640000
_diffrn_orient_matrix_UB_32 0.0734312000
_diffrn_orient_matrix_UB_33 -0.0661625000
_diffrn_radiation_monochromator mirror
_diffrn_radiation_probe x-ray
_diffrn_radiation_type CuK\a
_diffrn_radiation_wavelength 1.54184
_diffrn_reflns_av_R_equivalents 0.0288
_diffrn_reflns_av_unetI/netI 0.0444
_diffrn_reflns_Laue_measured_fraction_full 0.998
_diffrn_reflns_Laue_measured_fraction_max 0.976
_diffrn_reflns_limit_h_max 15
_diffrn_reflns_limit_h_min -10
_diffrn_reflns_limit_k_max 16
_diffrn_reflns_limit_k_min -16
_diffrn_reflns_limit_l_max 19
_diffrn_reflns_limit_l_min -21
_diffrn_reflns_number 21558
_diffrn_reflns_point_group_measured_fraction_full 0.998
_diffrn_reflns_point_group_measured_fraction_max 0.976
_diffrn_reflns_theta_full 67.684
_diffrn_reflns_theta_max 76.307
_diffrn_reflns_theta_min 3.459
_diffrn_source 'micro-focus sealed X-ray tube'
_diffrn_source_type 'SuperNova (Cu) X-ray Source'
_exptl_absorpt_coefficient_mu 2.446
_exptl_absorpt_correction_T_max 1.00000
_exptl_absorpt_correction_T_min 0.87130
_exptl_absorpt_correction_type multi-scan
_exptl_absorpt_process_details
;
CrysAlisPro 1.171.40.84a (Rigaku Oxford Diffraction, 2020)
Empirical absorption correction using spherical harmonics,
implemented in SCALE3 ABSPACK scaling algorithm.
;
_exptl_crystal_colour 'dark black'
_exptl_crystal_colour_modifier dark
_exptl_crystal_colour_primary black
_exptl_crystal_density_diffrn 1.586
_exptl_crystal_description block
_exptl_crystal_F_000 1300
_exptl_crystal_size_max 0.2
_exptl_crystal_size_mid 0.2
_exptl_crystal_size_min 0.08
_refine_diff_density_max 0.419
_refine_diff_density_min -0.423
_refine_diff_density_rms 0.072
_refine_ls_extinction_method none
_refine_ls_goodness_of_fit_ref 1.020
_refine_ls_hydrogen_treatment constr
_refine_ls_matrix_type full
_refine_ls_number_parameters 750
_refine_ls_number_reflns 10968
_refine_ls_number_restraints 0
_refine_ls_restrained_S_all 1.020
_refine_ls_R_factor_all 0.0473
_refine_ls_R_factor_gt 0.0383
_refine_ls_shift/su_max 0.001
_refine_ls_shift/su_mean 0.000
_refine_ls_structure_factor_coef Fsqd
_refine_ls_weighting_details 'w=1/[\s^2^(Fo^2^)+(0.0516P)^2^+0.9383P] where P=(Fo^2^+2Fc^2^)/3'
_refine_ls_weighting_scheme calc
_refine_ls_wR_factor_gt 0.0958
_refine_ls_wR_factor_ref 0.1032
_reflns_Friedel_coverage 0.000
_reflns_number_gt 9276
_reflns_number_total 10968
_reflns_threshold_expression 'I > 2\s(I)'
_cod_data_source_file d1cy01087e2.cif
_cod_data_source_block exp_1057
_cod_depositor_comments
;
Adding full bibliography for 1564378--1564379.cif.

2022-06-21
Z value and formula fixed to values more according to usual
chemical conventions.                 miguel
;
_cod_original_formula_weight 639.05
_cod_original_formula_moiety '0.5(C55 H36 Cu3 N15 O3), 0.5(Cl O4), 0.5(C H4 O)'
_cod_original_formula_units_Z 4
_cod_original_formula_sum 'C28 H20.50 Cl0.50 Cu1.50 N7.50 O4'
_cod_database_code 1564378
_shelx_shelxl_version_number 2018/3
_chemical_oxdiff_formula 'Cu2 C18 N10 O4'
_chemical_oxdiff_usercomment 'PJ2021/1: Cu2Ind #1 ujra'
_shelx_space_group_comment
;
The symmetry employed for this shelxl refinement is uniquely defined
by the following loop, which should always be used as a source of
symmetry information in preference to the above space-group names.
They are only intended as comments.
;
_shelx_estimated_absorpt_t_max 0.828
_shelx_estimated_absorpt_t_min 0.640
_diffrn_oxdiff_digest_frames
;
01bc789f0f6c451dfdb48647a92c5614740139136dc
;
_reflns_odcompleteness_completeness 98.94
_reflns_odcompleteness_iscentric 1
_reflns_odcompleteness_theta 74.33
_olex2_refinement_description
;
1. Fixed Uiso
 At 1.2 times of:
  All C(H) groups
 At 1.5 times of:
  All C(H,H,H) groups, All O(H) groups
2.a Aromatic/amide H refined with riding coordinates:
 C7(H7), C10(H10), C11(H11), C12(H12), C13(H13), C14(H14), C15(H15), C18(H18),
 C19(H19), C22(H22), C23(H23), C25(H25), C28(H28), C30(H30), C31(H31), C32(H32),
  C33(H33), C34(H34), C35(H35), C38(H38), C39(H39), C40(H40), C41(H41),
 C42(H42), C43(H43), C45(H45), C46(H46), C47(H47), C49(H49), C50(H50), C51(H51),
  C52(H52), C53(H53), C54(H54), C55(H55), C56(H56)
2.b Idealised Me refined as rotating group:
 C48(H48A,H48B,H48C)
2.c Idealised tetrahedral OH refined as rotating group:
 O5(H5)
;
_olex2_submission_special_instructions 'No special instructions were received'
_oxdiff_exptl_absorpt_empirical_details
;
Empirical correction (ABSPACK) includes:
- Absorption correction using spherical harmonics
- Frame scaling
;
_oxdiff_exptl_absorpt_empirical_full_max 1.530
_oxdiff_exptl_absorpt_empirical_full_min 0.835

loop_
_space_group_symop_operation_xyz
'x, y, z'
'-x, -y, -z'

loop_
_atom_site_label
_atom_site_type_symbol
_atom_site_fract_x
_atom_site_fract_y
_atom_site_fract_z
_atom_site_U_iso_or_equiv
_atom_site_adp_type
_atom_site_occupancy
_atom_site_site_symmetry_order
_atom_site_calc_flag
_atom_site_refinement_flags_posn
_atom_site_refinement_flags_adp
_atom_site_refinement_flags_occupancy
_atom_site_disorder_assembly
_atom_site_disorder_group
Cu01 Cu 0.13478(2) 0.41560(2) 0.30092(2) 0.01796(8) Uani 1 1 d . . . . .
Cu02 Cu 0.41977(3) 0.40715(3) 0.13265(2) 0.02308(8) Uani 1 1 d . . . . .
Cu03 Cu 0.37099(3) 0.11379(3) 0.33350(2) 0.02438(8) Uani 1 1 d . . . . .
Cl00 Cl 0.10428(4) 0.67019(4) 0.14577(3) 0.02359(11) Uani 1 1 d . . . . .
O1 O 0.25685(12) 0.39949(12) 0.22447(9) 0.0199(3) Uani 1 1 d . . . . .
O2 O 0.26411(12) 0.23911(12) 0.30582(9) 0.0225(3) Uani 1 1 d . . . . .
O3 O 0.39216(13) 0.27828(13) 0.21169(10) 0.0253(3) Uani 1 1 d . . . . .
O4 O 0.07110(14) 0.59359(13) 0.21640(10) 0.0275(3) Uani 1 1 d . . . . .
O5 O 0.24934(14) 0.02259(14) 0.43724(12) 0.0322(4) Uani 1 1 d . . . . .
H5 H 0.276286 -0.006091 0.481980 0.048 Uiso 1 1 calc GR . . . .
O6 O 0.21130(14) 0.69302(15) 0.15911(11) 0.0326(4) Uani 1 1 d . . . . .
O7 O 0.02883(15) 0.76453(15) 0.13635(12) 0.0367(4) Uani 1 1 d . . . . .
N1 N 0.04822(14) 0.36962(14) 0.39495(11) 0.0195(3) Uani 1 1 d . . . . .
N2 N 0.22534(14) 0.48313(14) 0.36489(11) 0.0202(3) Uani 1 1 d . . . . .
O8 O 0.10419(19) 0.62951(16) 0.07409(11) 0.0404(4) Uani 1 1 d . . . . .
N3 N -0.06472(15) 0.26521(16) 0.34191(11) 0.0229(4) Uani 1 1 d . . . . .
N4 N 0.42469(15) 0.16499(15) 0.42734(12) 0.0238(4) Uani 1 1 d . . . . .
N5 N 0.13789(15) 0.42879(15) 0.49706(11) 0.0213(4) Uani 1 1 d . . . . .
N6 N 0.03761(14) 0.36311(15) 0.23142(11) 0.0204(3) Uani 1 1 d . . . . .
N7 N 0.33665(16) 0.37022(17) 0.04444(12) 0.0286(4) Uani 1 1 d . . . . .
N8 N 0.41828(15) 0.54654(16) 0.07113(11) 0.0251(4) Uani 1 1 d . . . . .
N9 N 0.53577(15) 0.42823(17) 0.20650(11) 0.0264(4) Uani 1 1 d . . . . .
N10 N 0.52711(16) 0.61618(17) 0.15629(13) 0.0287(4) Uani 1 1 d . . . . .
N11 N 0.61262(16) 0.09127(17) 0.42241(13) 0.0323(5) Uani 1 1 d . . . . .
N12 N 0.30530(19) 0.04426(17) 0.25529(13) 0.0325(4) Uani 1 1 d . . . . .
N13 N 0.50623(17) 0.02852(16) 0.33178(13) 0.0303(4) Uani 1 1 d . . . . .
N14 N 0.30162(16) 0.54622(19) -0.04095(12) 0.0311(4) Uani 1 1 d . . . . .
N15 N 0.4652(2) -0.07348(18) 0.23721(14) 0.0413(6) Uani 1 1 d . . . . .
C1 C 0.30393(17) 0.30565(17) 0.24756(12) 0.0197(4) Uani 1 1 d . . . . .
C2 C -0.02895(16) 0.30305(17) 0.39860(13) 0.0201(4) Uani 1 1 d . . . . .
C3 C -0.06890(17) 0.27550(17) 0.48395(13) 0.0206(4) Uani 1 1 d . . . . .
C4 C 0.06564(17) 0.38229(17) 0.47211(12) 0.0198(4) Uani 1 1 d . . . . .
C5 C 0.21609(17) 0.47704(17) 0.44664(13) 0.0203(4) Uani 1 1 d . . . . .
C6 C -0.01263(17) 0.32597(16) 0.52874(13) 0.0197(4) Uani 1 1 d . . . . .
C7 C -0.14716(17) 0.21263(18) 0.51941(13) 0.0236(4) Uani 1 1 d . . . . .
H7 H -0.184438 0.178409 0.489082 0.028 Uiso 1 1 calc R . . . .
C8 C 0.46250(18) 0.62355(19) 0.09577(14) 0.0274(5) Uani 1 1 d . . . . .
C9 C -0.03442(17) 0.29466(18) 0.25975(13) 0.0221(4) Uani 1 1 d . . . . .
C10 C 0.30462(18) 0.53540(18) 0.32295(14) 0.0237(4) Uani 1 1 d . . . . .
H10 H 0.309009 0.542639 0.266672 0.028 Uiso 1 1 calc R . . . .
C11 C -0.11192(19) 0.25598(19) 0.64802(13) 0.0250(4) Uani 1 1 d . . . . .
H11 H -0.128146 0.249448 0.703207 0.030 Uiso 1 1 calc R . . . .
C12 C 0.29090(19) 0.51879(18) 0.48653(14) 0.0254(4) Uani 1 1 d . . . . .
H12 H 0.284949 0.512589 0.542642 0.031 Uiso 1 1 calc R . . . .
C13 C 0.05415(17) 0.39180(18) 0.14955(13) 0.0230(4) Uani 1 1 d . . . . .
H13 H 0.102428 0.440081 0.129900 0.028 Uiso 1 1 calc R . . . .
C14 C -0.16715(18) 0.20330(18) 0.60309(14) 0.0253(4) Uani 1 1 d . . . . .
H14 H -0.218254 0.161170 0.629224 0.030 Uiso 1 1 calc R . . . .
C15 C -0.03276(18) 0.31831(18) 0.61184(13) 0.0231(4) Uani 1 1 d . . . . .
H15 H 0.004671 0.352996 0.641700 0.028 Uiso 1 1 calc R . . . .
C16 C 0.52700(18) 0.14465(18) 0.45743(15) 0.0274(5) Uani 1 1 d . . . . .
C17 C 0.35902(18) 0.5896(2) 0.00033(14) 0.0282(5) Uani 1 1 d . . . . .
C18 C 0.37866(18) 0.57813(19) 0.35939(14) 0.0262(4) Uani 1 1 d . . . . .
H18 H 0.431962 0.612866 0.328354 0.031 Uiso 1 1 calc R . . . .
C19 C 0.00345(19) 0.3534(2) 0.09412(13) 0.0274(5) Uani 1 1 d . . . . .
H19 H 0.016245 0.376201 0.038344 0.033 Uiso 1 1 calc R . . . .
C20 C 0.56992(18) 0.5212(2) 0.20530(13) 0.0260(5) Uani 1 1 d . . . . .
C21 C 0.5992(2) 0.0421(2) 0.36593(16) 0.0337(6) Uani 1 1 d . . . . .
C22 C 0.3669(2) 0.24831(18) 0.53640(15) 0.0273(5) Uani 1 1 d . . . . .
H22 H 0.311240 0.282127 0.562399 0.033 Uiso 1 1 calc R . . . .
C23 C 0.34726(18) 0.21646(18) 0.46700(14) 0.0258(4) Uani 1 1 d . . . . .
H23 H 0.277294 0.230907 0.446089 0.031 Uiso 1 1 calc R . . . .
C24 C 0.28732(19) 0.4416(2) -0.02012(14) 0.0300(5) Uani 1 1 d . . . . .
C25 C 0.58789(19) 0.3409(2) 0.25677(15) 0.0309(5) Uani 1 1 d . . . . .
H25 H 0.563391 0.277113 0.258566 0.037 Uiso 1 1 calc R . . . .
C26 C 0.5291(2) -0.0391(2) 0.28018(16) 0.0372(6) Uani 1 1 d . . . . .
C27 C 0.42952(19) 0.7246(2) 0.03703(15) 0.0313(5) Uani 1 1 d . . . . .
C28 C -0.0858(2) 0.2500(2) 0.20636(15) 0.0304(5) Uani 1 1 d . . . . .
H28 H -0.132299 0.200378 0.226940 0.036 Uiso 1 1 calc R . . . .
C29 C 0.36975(19) 0.7022(2) -0.02276(15) 0.0322(5) Uani 1 1 d . . . . .
C30 C 0.4718(2) 0.22878(19) 0.56680(15) 0.0302(5) Uani 1 1 d . . . . .
H30 H 0.487733 0.249823 0.613438 0.036 Uiso 1 1 calc R . . . .
C31 C 0.3725(2) 0.5686(2) 0.44358(15) 0.0288(5) Uani 1 1 d . . . . .
H31 H 0.422596 0.595269 0.470058 0.035 Uiso 1 1 calc R . . . .
C32 C 0.3212(2) 0.2684(2) 0.05438(16) 0.0343(5) Uani 1 1 d . . . . .
H32 H 0.357033 0.218861 0.096956 0.041 Uiso 1 1 calc R . . . .
C33 C 0.6571(2) 0.5263(2) 0.25517(15) 0.0330(5) Uani 1 1 d . . . . .
H33 H 0.678433 0.590925 0.255189 0.040 Uiso 1 1 calc R . . . .
C34 C 0.5518(2) 0.1780(2) 0.52706(16) 0.0320(5) Uani 1 1 d . . . . .
H34 H 0.622559 0.165557 0.546315 0.038 Uiso 1 1 calc R . . . .
C35 C 0.1996(2) 0.0752(2) 0.23642(18) 0.0371(6) Uani 1 1 d . . . . .
H35 H 0.165848 0.133731 0.252739 0.044 Uiso 1 1 calc R . . . .
C36 C 0.3548(2) -0.0397(2) 0.22939(15) 0.0355(6) Uani 1 1 d . . . . .
C37 C 0.6915(2) -0.0165(2) 0.33048(18) 0.0424(8) Uani 1 1 d . . . . .
C38 C 0.7104(2) 0.4372(2) 0.30340(15) 0.0355(6) Uani 1 1 d . . . . .
H38 H 0.769557 0.440489 0.334543 0.043 Uiso 1 1 calc R . . . .
C39 C 0.6746(2) 0.3414(2) 0.30506(15) 0.0361(6) Uani 1 1 d . . . . .
H39 H 0.708308 0.279506 0.337888 0.043 Uiso 1 1 calc R . . . .
C40 C -0.0672(2) 0.2799(2) 0.12281(15) 0.0327(5) Uani 1 1 d . . . . .
H40 H -0.101492 0.251248 0.086793 0.039 Uiso 1 1 calc R . . . .
C41 C 0.3302(2) 0.7802(2) -0.09023(17) 0.0414(7) Uani 1 1 d . . . . .
H41 H 0.290978 0.765557 -0.131163 0.050 Uiso 1 1 calc R . . . .
C42 C 0.4531(2) 0.8245(2) 0.03418(19) 0.0393(6) Uani 1 1 d . . . . .
H42 H 0.494312 0.838468 0.074381 0.047 Uiso 1 1 calc R . . . .
C43 C 0.2171(2) 0.4116(3) -0.07151(16) 0.0378(6) Uani 1 1 d . . . . .
H43 H 0.181780 0.461630 -0.114000 0.045 Uiso 1 1 calc R . . . .
C44 C 0.6482(3) -0.0693(2) 0.28106(17) 0.0439(8) Uani 1 1 d . . . . .
C45 C 0.2553(2) 0.2347(3) 0.00459(19) 0.0423(7) Uani 1 1 d . . . . .
H45 H 0.247428 0.164156 0.013265 0.051 Uiso 1 1 calc R . . . .
C46 C 0.1387(3) 0.0253(2) 0.19439(19) 0.0437(7) Uani 1 1 d . . . . .
H46 H 0.066547 0.050637 0.181860 0.052 Uiso 1 1 calc R . . . .
C47 C 0.2951(3) -0.0952(2) 0.18873(17) 0.0469(8) Uani 1 1 d . . . . .
H47 H 0.329174 -0.154356 0.173426 0.056 Uiso 1 1 calc R . . . .
C48 C 0.1388(2) 0.0633(2) 0.4480(2) 0.0421(7) Uani 1 1 d . . . . .
H48A H 0.107557 0.097822 0.395721 0.063 Uiso 1 1 calc GR . . . .
H48B H 0.136056 0.112483 0.481850 0.063 Uiso 1 1 calc GR . . . .
H48C H 0.098710 0.006978 0.473795 0.063 Uiso 1 1 calc GR . . . .
C49 C 0.1873(3) -0.0633(3) 0.17132(19) 0.0483(8) Uani 1 1 d . . . . .
H49 H 0.147933 -0.100338 0.144708 0.058 Uiso 1 1 calc R . . . .
C50 C 0.2005(2) 0.3086(3) -0.05914(18) 0.0440(7) Uani 1 1 d . . . . .
H50 H 0.153591 0.288387 -0.092560 0.053 Uiso 1 1 calc R . . . .
C51 C 0.3526(3) 0.8808(3) -0.0931(2) 0.0498(8) Uani 1 1 d . . . . .
H51 H 0.327156 0.934838 -0.137084 0.060 Uiso 1 1 calc R . . . .
C52 C 0.4116(3) 0.9037(3) -0.0326(2) 0.0502(8) Uani 1 1 d . . . . .
H52 H 0.423668 0.972406 -0.036337 0.060 Uiso 1 1 calc R . . . .
C53 C 0.8031(3) -0.0195(3) 0.3397(2) 0.0569(11) Uani 1 1 d . . . . .
H53 H 0.832501 0.018684 0.371361 0.068 Uiso 1 1 calc R . . . .
C54 C 0.8680(3) -0.0854(3) 0.2972(3) 0.0712(15) Uani 1 1 d . . . . .
H54 H 0.943000 -0.090592 0.301043 0.085 Uiso 1 1 calc R . . . .
C55 C 0.7129(3) -0.1349(3) 0.2406(2) 0.0591(11) Uani 1 1 d . . . . .
H55 H 0.682957 -0.172334 0.208565 0.071 Uiso 1 1 calc R . . . .
C56 C 0.8247(4) -0.1420(3) 0.2503(2) 0.0701(14) Uani 1 1 d . . . . .
H56 H 0.870753 -0.185600 0.224675 0.084 Uiso 1 1 calc R . . . .

loop_
_atom_site_aniso_label
_atom_site_aniso_U_11
_atom_site_aniso_U_22
_atom_site_aniso_U_33
_atom_site_aniso_U_23
_atom_site_aniso_U_13
_atom_site_aniso_U_12
Cu01 0.01707(14) 0.02181(16) 0.01486(14) -0.00504(11) 0.00169(10) -0.00112(11)
Cu02 0.02054(15) 0.02669(18) 0.01922(15) -0.00249(12) 0.00389(11) 0.00065(12)
Cu03 0.02395(16) 0.02001(16) 0.02625(17) -0.00308(13) 0.00366(12) 0.00244(12)
Cl00 0.0266(2) 0.0244(2) 0.0188(2) -0.00473(18) -0.00094(17) -0.00015(18)
O1 0.0198(7) 0.0206(7) 0.0173(6) -0.0030(5) 0.0031(5) 0.0007(5)
O2 0.0219(7) 0.0223(8) 0.0209(7) -0.0023(6) 0.0022(6) -0.0003(6)
O3 0.0220(7) 0.0248(8) 0.0258(8) -0.0037(6) 0.0070(6) 0.0028(6)
O4 0.0335(8) 0.0264(8) 0.0206(7) -0.0040(6) 0.0022(6) -0.0006(6)
O5 0.0234(8) 0.0286(9) 0.0394(9) 0.0005(7) -0.0004(7) 0.0002(6)
O6 0.0236(8) 0.0368(10) 0.0363(9) -0.0070(8) -0.0005(7) -0.0033(7)
O7 0.0327(9) 0.0275(9) 0.0447(10) -0.0025(8) -0.0014(8) 0.0044(7)
N1 0.0187(8) 0.0226(9) 0.0171(8) -0.0061(7) 0.0007(6) -0.0001(6)
N2 0.0192(8) 0.0221(9) 0.0192(8) -0.0059(7) -0.0011(6) -0.0005(6)
O8 0.0619(13) 0.0400(11) 0.0209(8) -0.0091(7) -0.0006(8) -0.0088(9)
N3 0.0208(8) 0.0285(10) 0.0189(8) -0.0048(7) -0.0002(6) -0.0029(7)
N4 0.0218(9) 0.0211(9) 0.0245(9) 0.0002(7) 0.0012(7) 0.0008(7)
N5 0.0235(9) 0.0216(9) 0.0180(8) -0.0046(7) -0.0003(7) 0.0003(7)
N6 0.0201(8) 0.0241(9) 0.0170(8) -0.0061(7) -0.0010(6) 0.0000(7)
N7 0.0247(9) 0.0384(11) 0.0240(9) -0.0116(8) 0.0063(7) -0.0026(8)
N8 0.0221(9) 0.0302(10) 0.0194(8) -0.0022(7) 0.0039(7) 0.0020(7)
N9 0.0219(9) 0.0348(11) 0.0191(8) -0.0025(8) 0.0033(7) 0.0010(7)
N10 0.0235(9) 0.0335(11) 0.0279(10) -0.0063(8) 0.0040(7) -0.0014(8)
N11 0.0192(9) 0.0317(11) 0.0351(11) 0.0092(9) 0.0040(8) 0.0029(8)
N12 0.0454(12) 0.0238(10) 0.0281(10) -0.0071(8) 0.0039(9) -0.0034(9)
N13 0.0306(10) 0.0223(10) 0.0306(10) 0.0025(8) 0.0096(8) 0.0048(8)
N14 0.0239(9) 0.0442(13) 0.0221(9) -0.0053(8) 0.0043(7) 0.0015(8)
N15 0.0630(16) 0.0254(11) 0.0301(11) -0.0026(9) 0.0148(11) 0.0025(10)
C1 0.0204(9) 0.0221(10) 0.0161(9) -0.0048(8) -0.0015(7) -0.0004(7)
C2 0.0185(9) 0.0213(10) 0.0183(9) -0.0030(8) 0.0015(7) 0.0017(7)
C3 0.0197(9) 0.0216(10) 0.0181(9) -0.0025(8) 0.0016(7) 0.0023(7)
C4 0.0200(9) 0.0205(10) 0.0172(9) -0.0042(8) 0.0010(7) 0.0030(7)
C5 0.0210(9) 0.0192(10) 0.0199(9) -0.0051(8) -0.0009(7) 0.0010(7)
C6 0.0197(9) 0.0191(10) 0.0176(9) -0.0021(7) 0.0008(7) 0.0032(7)
C7 0.0213(10) 0.0265(11) 0.0215(10) -0.0037(8) -0.0001(8) -0.0010(8)
C8 0.0210(10) 0.0308(12) 0.0262(11) -0.0015(9) 0.0085(8) 0.0000(8)
C9 0.0194(9) 0.0269(11) 0.0199(10) -0.0063(8) 0.0003(7) -0.0015(8)
C10 0.0231(10) 0.0239(11) 0.0241(10) -0.0069(8) 0.0021(8) -0.0011(8)
C11 0.0286(11) 0.0280(11) 0.0156(9) -0.0028(8) 0.0031(8) 0.0016(9)
C12 0.0309(11) 0.0252(11) 0.0206(10) -0.0063(8) -0.0026(8) -0.0030(9)
C13 0.0210(10) 0.0282(11) 0.0187(9) -0.0050(8) 0.0016(7) -0.0010(8)
C14 0.0231(10) 0.0271(11) 0.0217(10) 0.0002(8) 0.0041(8) -0.0009(8)
C15 0.0251(10) 0.0251(11) 0.0178(10) -0.0053(8) 0.0013(8) 0.0021(8)
C16 0.0215(10) 0.0215(11) 0.0327(11) 0.0060(9) 0.0012(9) -0.0026(8)
C17 0.0224(10) 0.0368(13) 0.0197(10) -0.0004(9) 0.0065(8) 0.0033(9)
C18 0.0228(10) 0.0288(12) 0.0275(11) -0.0067(9) 0.0036(8) -0.0054(8)
C19 0.0271(11) 0.0374(13) 0.0173(10) -0.0071(9) 0.0018(8) -0.0014(9)
C20 0.0201(10) 0.0363(13) 0.0203(10) -0.0066(9) 0.0039(8) -0.0001(8)
C21 0.0265(11) 0.0275(12) 0.0335(12) 0.0110(10) 0.0121(10) 0.0089(9)
C22 0.0300(11) 0.0225(11) 0.0265(11) -0.0011(9) 0.0001(9) -0.0010(8)
C23 0.0223(10) 0.0252(11) 0.0255(10) 0.0000(9) 0.0007(8) 0.0013(8)
C24 0.0232(11) 0.0468(15) 0.0201(10) -0.0110(10) 0.0051(8) -0.0001(9)
C25 0.0251(11) 0.0348(13) 0.0266(11) 0.0013(10) 0.0032(9) 0.0023(9)
C26 0.0479(15) 0.0220(12) 0.0300(12) 0.0062(10) 0.0174(11) 0.0107(10)
C27 0.0234(10) 0.0337(13) 0.0295(11) 0.0025(10) 0.0105(9) 0.0013(9)
C28 0.0313(12) 0.0392(13) 0.0241(11) -0.0107(10) 0.0035(9) -0.0121(10)
C29 0.0238(11) 0.0385(14) 0.0257(11) 0.0046(10) 0.0092(9) 0.0018(9)
C30 0.0366(13) 0.0228(11) 0.0289(11) 0.0016(9) -0.0059(9) -0.0084(9)
C31 0.0273(11) 0.0300(12) 0.0312(12) -0.0095(10) -0.0047(9) -0.0055(9)
C32 0.0355(13) 0.0378(14) 0.0315(12) -0.0131(10) 0.0101(10) -0.0045(10)
C33 0.0284(12) 0.0445(15) 0.0273(11) -0.0131(10) 0.0019(9) -0.0012(10)
C34 0.0242(11) 0.0276(12) 0.0389(13) 0.0049(10) -0.0051(9) -0.0066(9)
C35 0.0420(14) 0.0296(13) 0.0412(14) -0.0109(11) -0.0004(11) -0.0060(10)
C36 0.0560(16) 0.0218(12) 0.0256(11) -0.0031(9) 0.0124(11) -0.0022(11)
C37 0.0335(14) 0.0339(14) 0.0409(14) 0.0156(12) 0.0182(12) 0.0144(11)
C38 0.0266(12) 0.0549(17) 0.0243(11) -0.0113(11) -0.0018(9) 0.0013(11)
C39 0.0285(12) 0.0484(16) 0.0251(11) -0.0022(11) 0.0021(9) 0.0059(11)
C40 0.0320(12) 0.0485(15) 0.0219(11) -0.0135(10) -0.0002(9) -0.0108(11)
C41 0.0323(13) 0.0488(17) 0.0302(13) 0.0097(12) 0.0059(10) 0.0053(11)
C42 0.0304(12) 0.0345(14) 0.0454(15) 0.0018(12) 0.0107(11) -0.0012(10)
C43 0.0241(11) 0.0624(19) 0.0292(12) -0.0179(12) 0.0043(9) -0.0018(11)
C44 0.0498(17) 0.0337(14) 0.0326(13) 0.0090(11) 0.0187(12) 0.0163(12)
C45 0.0382(14) 0.0520(17) 0.0449(15) -0.0269(14) 0.0126(12) -0.0105(12)
C46 0.0548(17) 0.0363(15) 0.0412(15) -0.0062(12) -0.0028(13) -0.0155(13)
C47 0.084(2) 0.0313(14) 0.0273(13) -0.0098(11) 0.0177(14) -0.0141(14)
C48 0.0250(12) 0.0360(14) 0.0558(17) 0.0035(12) 0.0012(11) 0.0034(10)
C49 0.079(2) 0.0367(15) 0.0345(14) -0.0114(12) 0.0053(14) -0.0215(15)
C50 0.0284(13) 0.071(2) 0.0404(15) -0.0295(14) 0.0073(11) -0.0078(12)
C51 0.0472(16) 0.0417(17) 0.0427(16) 0.0185(13) 0.0097(13) 0.0031(13)
C52 0.0460(16) 0.0350(15) 0.0572(19) 0.0103(14) 0.0140(14) -0.0031(12)
C53 0.0334(15) 0.0544(19) 0.0549(18) 0.0249(16) 0.0182(13) 0.0207(13)
C54 0.0425(18) 0.067(2) 0.067(2) 0.031(2) 0.0285(18) 0.0338(18)
C55 0.071(2) 0.0444(18) 0.0391(16) 0.0114(13) 0.0244(16) 0.0305(16)
C56 0.070(3) 0.059(2) 0.053(2) 0.0120(18) 0.0319(19) 0.038(2)

loop_
_atom_type_symbol
_atom_type_description
_atom_type_scat_dispersion_real
_atom_type_scat_dispersion_imag
_atom_type_scat_source
C C 0.0181 0.0091 'International Tables Vol C Tables 4.2.6.8 and 6.1.1.4'
H H 0.0000 0.0000 'International Tables Vol C Tables 4.2.6.8 and 6.1.1.4'
Cl Cl 0.3639 0.7018 'International Tables Vol C Tables 4.2.6.8 and 6.1.1.4'
Cu Cu -1.9646 0.5888 'International Tables Vol C Tables 4.2.6.8 and 6.1.1.4'
N N 0.0311 0.0180 'International Tables Vol C Tables 4.2.6.8 and 6.1.1.4'
O O 0.0492 0.0322 'International Tables Vol C Tables 4.2.6.8 and 6.1.1.4'

loop_
_geom_angle_atom_site_label_1
_geom_angle_atom_site_label_2
_geom_angle_atom_site_label_3
_geom_angle
_geom_angle_site_symmetry_1
_geom_angle_site_symmetry_3
_geom_angle_publ_flag
O1 Cu01 N2 90.68(7) . . ?
O1 Cu01 N6 90.25(7) . . ?
N1 Cu01 O1 154.17(7) . . ?
N1 Cu01 N2 90.95(8) . . ?
N1 Cu01 N6 90.75(8) . . ?
N6 Cu01 N2 174.11(8) . . ?
O3 Cu02 N7 91.61(8) . . ?
O3 Cu02 N9 90.27(8) . . ?
N7 Cu02 N9 165.40(8) . . ?
N8 Cu02 O3 165.63(7) . . ?
N8 Cu02 N7 91.38(9) . . ?
N8 Cu02 N9 90.37(9) . . ?
O2 Cu03 N4 90.01(7) . . ?
O2 Cu03 N12 92.83(8) . . ?
N12 Cu03 N4 169.93(8) . . ?
N13 Cu03 O2 157.71(8) . . ?
N13 Cu03 N4 89.71(9) . . ?
N13 Cu03 N12 91.32(10) . . ?
O6 Cl00 O4 109.46(11) . . ?
O6 Cl00 O7 109.30(12) . . ?
O7 Cl00 O4 108.26(11) . . ?
O8 Cl00 O4 109.61(11) . . ?
O8 Cl00 O6 109.87(12) . . ?
O8 Cl00 O7 110.31(13) . . ?
C1 O1 Cu01 107.28(13) . . ?
C1 O2 Cu03 107.74(13) . . ?
C1 O3 Cu02 103.69(13) . . ?
C2 N1 Cu01 124.08(14) . . ?
C2 N1 C4 109.68(17) . . ?
C4 N1 Cu01 125.35(15) . . ?
C5 N2 Cu01 125.29(15) . . ?
C10 N2 Cu01 116.63(15) . . ?
C10 N2 C5 118.03(19) . . ?
C2 N3 C9 123.4(2) . . ?
C16 N4 Cu03 126.06(17) . . ?
C16 N4 C23 118.3(2) . . ?
C23 N4 Cu03 115.36(16) . . ?
C4 N5 C5 123.74(19) . . ?
C9 N6 Cu01 125.42(15) . . ?
C9 N6 C13 118.18(19) . . ?
C13 N6 Cu01 116.08(15) . . ?
C24 N7 Cu02 124.39(18) . . ?
C32 N7 Cu02 117.48(18) . . ?
C32 N7 C24 117.9(2) . . ?
C8 N8 Cu02 125.03(16) . . ?
C8 N8 C17 109.8(2) . . ?
C17 N8 Cu02 124.59(18) . . ?
C20 N9 Cu02 124.82(16) . . ?
C20 N9 C25 117.9(2) . . ?
C25 N9 Cu02 117.08(18) . . ?
C8 N10 C20 122.7(2) . . ?
C21 N11 C16 123.1(2) . . ?
C35 N12 Cu03 116.91(18) . . ?
C35 N12 C36 117.6(3) . . ?
C36 N12 Cu03 124.9(2) . . ?
C21 N13 Cu03 124.57(18) . . ?
C21 N13 C26 110.1(2) . . ?
C26 N13 Cu03 123.8(2) . . ?
C17 N14 C24 124.3(2) . . ?
C26 N15 C36 123.8(2) . . ?
O1 C1 O2 120.75(19) . . ?
O1 C1 O3 119.23(19) . . ?
O2 C1 O3 120.02(19) . . ?
N1 C2 C3 108.04(18) . . ?
N3 C2 N1 130.20(19) . . ?
N3 C2 C3 121.8(2) . . ?
C6 C3 C2 107.13(19) . . ?
C6 C3 C7 121.9(2) . . ?
C7 C3 C2 130.9(2) . . ?
N1 C4 C6 107.93(19) . . ?
N5 C4 N1 129.8(2) . . ?
N5 C4 C6 122.24(19) . . ?
N2 C5 N5 124.7(2) . . ?
N2 C5 C12 120.3(2) . . ?
N5 C5 C12 114.94(19) . . ?
C3 C6 C4 107.01(18) . . ?
C3 C6 C15 121.8(2) . . ?
C15 C6 C4 131.2(2) . . ?
C3 C7 C14 116.8(2) . . ?
N8 C8 C27 108.3(2) . . ?
N10 C8 N8 129.6(2) . . ?
N10 C8 C27 121.9(2) . . ?
N3 C9 C28 115.5(2) . . ?
N6 C9 N3 123.6(2) . . ?
N6 C9 C28 120.8(2) . . ?
N2 C10 C18 123.4(2) . . ?
C14 C11 C15 121.4(2) . . ?
C31 C12 C5 120.8(2) . . ?
N6 C13 C19 123.5(2) . . ?
C11 C14 C7 121.3(2) . . ?
C6 C15 C11 116.7(2) . . ?
N4 C16 N11 123.3(2) . . ?
N4 C16 C34 120.4(2) . . ?
N11 C16 C34 116.3(2) . . ?
N8 C17 C29 107.4(2) . . ?
N14 C17 N8 130.0(2) . . ?
N14 C17 C29 122.6(2) . . ?
C10 C18 C31 118.9(2) . . ?
C13 C19 C40 118.8(2) . . ?
N9 C20 N10 124.8(2) . . ?
N9 C20 C33 120.4(2) . . ?
N10 C20 C33 114.8(2) . . ?
N11 C21 N13 129.8(2) . . ?
N11 C21 C37 122.3(3) . . ?
N13 C21 C37 107.8(3) . . ?
C23 C22 C30 118.4(2) . . ?
N4 C23 C22 123.4(2) . . ?
N7 C24 N14 124.2(2) . . ?
N7 C24 C43 120.8(3) . . ?
N14 C24 C43 115.0(2) . . ?
N9 C25 C39 124.0(3) . . ?
N13 C26 C44 107.4(3) . . ?
N15 C26 N13 130.2(3) . . ?
N15 C26 C44 122.4(3) . . ?
C29 C27 C8 106.4(2) . . ?
C29 C27 C42 122.6(2) . . ?
C42 C27 C8 131.0(3) . . ?
C40 C28 C9 120.0(2) . . ?
C27 C29 C17 108.0(2) . . ?
C27 C29 C41 121.2(3) . . ?
C41 C29 C17 130.8(3) . . ?
C34 C30 C22 119.2(2) . . ?
C12 C31 C18 118.4(2) . . ?
N7 C32 C45 123.3(3) . . ?
C38 C33 C20 120.7(3) . . ?
C30 C34 C16 120.2(2) . . ?
N12 C35 C46 124.0(3) . . ?
N12 C36 N15 123.7(3) . . ?
N12 C36 C47 120.3(3) . . ?
N15 C36 C47 116.0(3) . . ?
C44 C37 C21 107.2(3) . . ?
C44 C37 C53 122.6(3) . . ?
C53 C37 C21 130.1(4) . . ?
C33 C38 C39 118.8(3) . . ?
C25 C39 C38 118.1(2) . . ?
C28 C40 C19 118.6(2) . . ?
C51 C41 C29 116.6(3) . . ?
C27 C42 C52 116.5(3) . . ?
C50 C43 C24 120.3(3) . . ?
C37 C44 C26 107.2(2) . . ?
C37 C44 C55 122.0(3) . . ?
C55 C44 C26 130.8(4) . . ?
C32 C45 C50 118.8(3) . . ?
C35 C46 C49 118.6(3) . . ?
C49 C47 C36 121.0(3) . . ?
C47 C49 C46 118.3(3) . . ?
C43 C50 C45 118.7(3) . . ?
C41 C51 C52 122.3(3) . . ?
C51 C52 C42 120.9(3) . . ?
C37 C53 C54 114.7(4) . . ?
C56 C54 C53 122.8(4) . . ?
C44 C55 C56 116.8(4) . . ?
C54 C56 C55 121.0(3) . . ?

loop_
_geom_bond_atom_site_label_1
_geom_bond_atom_site_label_2
_geom_bond_distance
_geom_bond_site_symmetry_2
_geom_bond_publ_flag
Cu01 O1 1.9804(14) . ?
Cu01 N1 1.9045(17) . ?
Cu01 N2 2.0110(19) . ?
Cu01 N6 2.0066(19) . ?
Cu02 O3 1.9599(16) . ?
Cu02 N7 2.026(2) . ?
Cu02 N8 1.889(2) . ?
Cu02 N9 2.027(2) . ?
Cu03 O2 1.9620(15) . ?
Cu03 N4 2.028(2) . ?
Cu03 N12 2.027(2) . ?
Cu03 N13 1.906(2) . ?
Cl00 O4 1.4535(17) . ?
Cl00 O6 1.4404(18) . ?
Cl00 O7 1.4436(18) . ?
Cl00 O8 1.4358(19) . ?
O1 C1 1.280(3) . ?
O2 C1 1.285(3) . ?
O3 C1 1.288(3) . ?
O5 C48 1.434(3) . ?
N1 C2 1.377(3) . ?
N1 C4 1.378(3) . ?
N2 C5 1.361(3) . ?
N2 C10 1.359(3) . ?
N3 C2 1.296(3) . ?
N3 C9 1.397(3) . ?
N4 C16 1.357(3) . ?
N4 C23 1.358(3) . ?
N5 C4 1.288(3) . ?
N5 C5 1.386(3) . ?
N6 C9 1.352(3) . ?
N6 C13 1.356(3) . ?
N7 C24 1.363(3) . ?
N7 C32 1.359(4) . ?
N8 C8 1.373(3) . ?
N8 C17 1.385(3) . ?
N9 C20 1.351(3) . ?
N9 C25 1.361(3) . ?
N10 C8 1.298(3) . ?
N10 C20 1.383(3) . ?
N11 C16 1.395(3) . ?
N11 C21 1.302(4) . ?
N12 C35 1.351(4) . ?
N12 C36 1.360(3) . ?
N13 C21 1.361(4) . ?
N13 C26 1.390(4) . ?
N14 C17 1.288(4) . ?
N14 C24 1.381(4) . ?
N15 C26 1.287(5) . ?
N15 C36 1.390(4) . ?
C2 C3 1.481(3) . ?
C3 C6 1.382(3) . ?
C3 C7 1.390(3) . ?
C4 C6 1.483(3) . ?
C5 C12 1.408(3) . ?
C6 C15 1.395(3) . ?
C7 C14 1.401(3) . ?
C8 C27 1.481(3) . ?
C9 C28 1.400(3) . ?
C10 C18 1.374(3) . ?
C11 C14 1.396(4) . ?
C11 C15 1.397(3) . ?
C12 C31 1.373(3) . ?
C13 C19 1.372(3) . ?
C16 C34 1.405(4) . ?
C17 C29 1.472(4) . ?
C18 C31 1.393(3) . ?
C19 C40 1.387(4) . ?
C20 C33 1.413(3) . ?
C21 C37 1.491(3) . ?
C22 C23 1.374(4) . ?
C22 C30 1.390(4) . ?
C24 C43 1.408(4) . ?
C25 C39 1.375(4) . ?
C26 C44 1.485(4) . ?
C27 C29 1.382(4) . ?
C27 C42 1.384(4) . ?
C28 C40 1.387(3) . ?
C29 C41 1.396(3) . ?
C30 C34 1.374(4) . ?
C32 C45 1.378(4) . ?
C33 C38 1.368(4) . ?
C35 C46 1.381(4) . ?
C36 C47 1.408(5) . ?
C37 C44 1.372(5) . ?
C37 C53 1.398(5) . ?
C38 C39 1.395(4) . ?
C41 C51 1.388(5) . ?
C42 C52 1.403(4) . ?
C43 C50 1.373(5) . ?
C44 C55 1.391(4) . ?
C45 C50 1.397(5) . ?
C46 C49 1.385(5) . ?
C47 C49 1.373(5) . ?
C51 C52 1.389(6) . ?
C53 C54 1.417(5) . ?
C54 C56 1.378(7) . ?
C55 C56 1.396(6) . ?

loop_
_smtbx_masks_void_nr
_smtbx_masks_void_average_x
_smtbx_masks_void_average_y
_smtbx_masks_void_average_z
_smtbx_masks_void_volume
_smtbx_masks_void_count_electrons
_smtbx_masks_void_content
1 0.000 0.000 0.000 113.3 4.9 CH3OH
2 0.161 0.379 0.699 14.8 0.1 ?
3 0.839 0.621 0.301 14.8 0.1 ?
